data_2103324
loop_
_publ_author_name
'Dittrich, B.'
'Korits\'anszky, T.'
'Grosche, M.'
'Scherer, W.'
'Flaig, R.'
'Wagner, A.'
'Krane, H. G.'
'Kessler, H.'
'Riemer, C.'
'Schreurs, A. M. M.'
'Luger, P.'

_publ_section_title
;
 Reproducability and transferability of topological properties;
 experimental charge density of the hexapeptide
 cyclo-(<small>D,L</small>-Pro)_2--(<small>L</small>-Ala)_4 monohydrate
;
_journal_issue 4
_journal_name_full 'Acta Crystallographica Section B'
_journal_page_first 721
_journal_page_last 727
_journal_paper_doi 10.1107/S0108768102005839
_journal_volume 58
_journal_year 2002
_chemical_formula_sum 'C22 H36 N6 O7'
_chemical_formula_weight 496.57
_space_group_IT_number 19
_symmetry_cell_setting orthorhombic
_symmetry_space_group_name_Hall 'P 2ac 2ab'
_symmetry_space_group_name_H-M 'P 21 21 21'
_atom_type_scat_source 'International Tables Vol. IV Tables 2.2B and 2.3.1'
_cell_angle_alpha 90.000
_cell_angle_beta 90.000
_cell_angle_gamma 90.000
_cell_formula_units_Z 4
_cell_length_a 10.1280(10)
_cell_length_b 12.4860(10)
_cell_length_c 19.5070(10)
_cell_measurement_reflns_used 20246
_cell_measurement_temperature 100(2)
_cell_measurement_theta_max 47.48
_cell_measurement_theta_min 1.52
_cell_volume 2466.8(3)
_computing_cell_refinement 'SAINT (Siemens, 1996)'
_computing_data_collection 'SMART (Siemens, 1996)'
_computing_data_reduction 'SAINT (Siemens, 1996)'
_computing_molecular_graphics 'Koritsanszky et al, (1995)'
_computing_publication_material 'Koritsanszky et al, (1995)'
_computing_structure_refinement 'Koritsanszky et al, (1995)'
_diffrn_measurement_device
;
Bruker SMART 1000 CCD Detector at DESY
HASYLAB beamline D3
on Huber four circle
;
_diffrn_measurement_method '\w and \f'
_diffrn_radiation_type Synchrotron
_diffrn_radiation_wavelength 0.5583
_diffrn_reflns_av_R_equivalents 0.064
_diffrn_reflns_limit_h_max 26
_diffrn_reflns_limit_h_min 0
_diffrn_reflns_limit_k_max 32
_diffrn_reflns_limit_k_min 0
_diffrn_reflns_limit_l_max 50
_diffrn_reflns_limit_l_min 0
_diffrn_reflns_number 185339
_diffrn_reflns_theta_max 47.48
_diffrn_reflns_theta_min 1.52
_diffrn_standards_decay_% 'not observed'
_diffrn_standards_number 0
_exptl_absorpt_coefficient_mu 0.06
_exptl_absorpt_correction_T_max 0.9754
_exptl_absorpt_correction_T_min 0.9670
_exptl_absorpt_correction_type empirical
_exptl_absorpt_process_details
;
SADABS (Blessing, 1995, Sheldrick, 1997)
;
_exptl_crystal_colour colorless
_exptl_crystal_density_diffrn 1.337
_exptl_crystal_density_meas ?
_exptl_crystal_description cube
_exptl_crystal_F_000 1064
_exptl_crystal_size_max 0.54
_exptl_crystal_size_mid 0.45
_exptl_crystal_size_min 0.40
_refine_diff_density_max 0.202
_refine_diff_density_min -0.295
_refine_ls_extinction_method none
_refine_ls_goodness_of_fit_ref 1.4058
_refine_ls_hydrogen_treatment mixed
_refine_ls_number_parameters 945
_refine_ls_number_reflns 24878
_refine_ls_R_factor_gt 0.0266
_refine_ls_shift/esd_max 0.0000
_refine_ls_structure_factor_coef F
_refine_ls_weighting_scheme sigma
_refine_ls_wR_factor_ref 0.0253
_reflns_number_gt 21906
_reflns_number_total 24878
_reflns_threshold_expression F>2.5\sF
_cod_data_source_file lc0050.cif
_cod_data_source_block Berlin
_cod_depositor_comments
;
 Marking atom 'DUM0' as a dummy atom.

 Antanas Vaitkus,
 2017-02-20

 Adding the _atom_site_type_symbol data item.

 Antanas Vaitkus,
 2017-02-20
;
_cod_original_cell_volume 2466.8(4)
_cod_database_code 2103324

loop_
_symmetry_equiv_pos_site_id
_symmetry_equiv_pos_as_xyz
1 +X,+Y,+Z
2 1/2-X,-Y,1/2+Z
3 1/2+X,1/2-Y,-Z
4 -X,1/2+Y,1/2-Z

loop_
_atom_site_aniso_label
_atom_site_aniso_U_11
_atom_site_aniso_U_22
_atom_site_aniso_U_33
_atom_site_aniso_U_12
_atom_site_aniso_U_13
_atom_site_aniso_U_23
O(11) 0.00974(7) 0.02365(11) 0.01701(9) -.00450(7) 0.00087(7) -.00097(9)
O(21) 0.01779(8) 0.01031(7) 0.01068(7) -.00062(6) 0.00257(6) -.00080(5)
O(31) 0.02490(10) 0.01440(10) 0.01280(10) -0.00580(10) 0.00720(10) -0.00300(10)
O(41) 0.00842(7) 0.03165(14) 0.01707(10) -.00440(8) 0.00028(7) 0.00100(10)
O(51) 0.01438(9) 0.01727(10) 0.02888(14) 0.00557(8) 0.00792(9) 0.00247(10)
O(61) 0.02470(10) 0.01530(10) 0.01730(10) 0.00330(10) -0.01140(10) -0.00240(10)
O(71) 0.01422(8) 0.01699(9) 0.01570(9) 0.00101(7) -.00150(7) -.00382(7)
N(11) 0.01477(6) 0.00805(5) 0.01036(5) -.00055(5) 0.00151(5) -.00007(4)
N(21) 0.01682(7) 0.00976(5) 0.01028(5) -.00425(5) 0.00173(5) -.00044(4)
N(31) 0.00808(5) 0.01286(6) 0.01074(5) -.00143(4) 0.00070(4) -.00160(4)
N(41) 0.01073(5) 0.01099(5) 0.01263(6) -.00023(4) 0.00124(4) -.00017(4)
N(51) 0.01606(7) 0.00992(5) 0.01053(5) 0.00279(5) -.00239(5) 0.00039(4)
N(61) 0.01050(5) 0.01175(6) 0.01057(6) -.00056(5) -.00047(5) 0.00060(5)
C(11) 0.00877(6) 0.01116(6) 0.01149(6) -.00070(5) 0.00036(5) -.00016(5)
C(12) 0.00982(6) 0.00931(6) 0.01073(6) -.00041(4) 0.00028(5) 0.00049(5)
C(13) 0.01535(7) 0.00893(6) 0.01338(7) -.00010(5) -.00075(6) 0.00020(5)
C(14) 0.01904(9) 0.00983(6) 0.01286(7) -.00089(6) -.00174(6) -.00132(5)
C(15) 0.01681(8) 0.01052(6) 0.01127(7) -.00059(6) 0.00189(6) -.00065(5)
C(21) 0.01267(7) 0.00845(6) 0.00995(6) -.00112(5) 0.00079(5) -.00021(5)
C(22) 0.01359(7) 0.00899(6) 0.01033(6) -.00168(5) 0.00017(5) -.00006(4)
C(23) 0.01946(9) 0.01290(7) 0.01647(8) -.00134(6) -.00555(7) 0.00102(6)
C(31) 0.01333(7) 0.00951(6) 0.01045(6) -.00226(5) 0.00207(5) -.00043(5)
C(32) 0.01012(5) 0.00913(5) 0.01123(6) -.00136(4) 0.00104(5) -.00005(4)
C(33) 0.01635(8) 0.01386(7) 0.01767(8) 0.00175(6) -.00052(6) 0.00324(6)
C(41) 0.00826(5) 0.01574(7) 0.01209(6) -.00258(5) 0.00002(5) -.00040(5)
C(42) 0.01240(6) 0.01653(8) 0.01153(6) -.00446(6) -.00089(5) -.00105(5)
C(43) 0.03140(10) 0.01370(10) 0.01830(10) -0.00710(10) 0.00570(10) -0.00400(10)
C(51) 0.00992(6) 0.01187(6) 0.01350(6) 0.00213(5) 0.00101(5) 0.00087(5)
C(52) 0.01235(6) 0.01010(6) 0.01204(6) 0.00155(5) 0.00079(5) 0.00033(5)
C(53) 0.01104(7) 0.01275(7) 0.02830(11) 0.00146(5) 0.00060(7) 0.00192(7)
C(61) 0.01295(7) 0.01043(6) 0.01170(7) 0.00126(5) -.00353(6) 0.00036(5)
C(62) 0.01273(7) 0.01066(6) 0.01262(7) 0.00176(5) -.00301(5) 0.00097(5)
C(63) 0.02380(10) 0.01380(10) 0.01350(10) -0.00030(10) -0.00410(10) 0.00390(10)
C(64) 0.02080(10) 0.02300(10) 0.01290(10) -0.00450(10) 0.00210(10) 0.00330(10)
C(65) 0.01369(7) 0.02154(10) 0.01290(7) -.00468(7) 0.00060(6) 0.00164(7)

loop_
_atom_site_label
_atom_site_type_symbol
_atom_site_fract_x
_atom_site_fract_y
_atom_site_fract_z
_atom_site_U_iso_or_equiv
_atom_site_occupancy
_atom_site_calc_flag
O(11) O 0.44885(3) 0.77338(3) 0.48132(2) 0.017 1.0000 ?
O(21) O 0.66481(3) 0.60898(2) 0.517840(10) 0.013 1.0000 ?
O(31) O 0.44408(4) 0.41451(2) 0.69561(2) 0.017 1.0000 ?
O(41) O 0.27899(3) 0.26168(4) 0.50137(2) 0.019 1.0000 ?
O(51) O 0.42470(3) 0.46354(3) 0.41616(2) 0.020 1.0000 ?
O(61) O 0.49504(4) 0.63459(3) 0.27368(2) 0.019 1.0000 ?
O(71) O 0.72068(3) 0.21950(2) 0.28907(2) 0.016 1.0000 ?
N(11) N 0.62769(2) 0.75200(2) 0.586320(10) 0.011 1.0000 ?
N(21) N 0.55682(2) 0.47085(2) 0.602130(10) 0.012 1.0000 ?
N(31) N 0.49458(2) 0.28534(2) 0.530910(10) 0.011 1.0000 ?
N(41) N 0.54422(2) 0.31679(2) 0.389000(10) 0.011 1.0000 ?
N(51) N 0.61142(2) 0.60463(2) 0.370850(10) 0.012 1.0000 ?
N(61) N 0.61213(2) 0.81475(2) 0.406850(10) 0.011 1.0000 ?
C(11) C 0.56257(2) 0.80348(2) 0.470970(10) 0.010 1.0000 ?
C(12) C 0.65546(2) 0.82813(2) 0.530680(10) 0.010 1.0000 ?
C(13) C 0.62667(2) 0.93827(2) 0.563340(10) 0.013 1.0000 ?
C(14) C 0.64197(3) 0.91728(2) 0.640470(10) 0.014 1.0000 ?
C(15) C 0.58218(3) 0.80604(2) 0.648830(10) 0.013 1.0000 ?
C(21) C 0.63205(2) 0.64678(2) 0.574040(10) 0.010 1.0000 ?
C(22) C 0.59632(2) 0.57175(2) 0.633120(10) 0.011 1.0000 ?
C(23) C 0.71333(3) 0.55482(2) 0.681930(10) 0.016 1.0000 ?
C(31) C 0.48678(2) 0.39837(2) 0.636860(10) 0.011 1.0000 ?
C(32) C 0.46582(2) 0.28924(2) 0.603730(10) 0.010 1.0000 ?
C(33) C 0.54794(3) 0.20704(2) 0.643310(10) 0.016 1.0000 ?
C(41) C 0.39637(2) 0.26733(2) 0.485290(10) 0.012 1.0000 ?
C(42) C 0.44042(2) 0.24482(2) 0.411710(10) 0.013 1.0000 ?
C(43) C 0.48774(4) 0.12851(2) 0.40676(2) 0.021 1.0000 ?
C(51) C 0.52360(2) 0.42398(2) 0.390460(10) 0.012 1.0000 ?
C(52) C 0.63227(2) 0.49208(2) 0.356970(10) 0.011 1.0000 ?
C(53) C 0.77141(2) 0.46106(2) 0.37953(2) 0.017 1.0000 ?
C(61) C 0.54393(2) 0.66744(2) 0.328080(10) 0.012 1.0000 ?
C(62) C 0.53320(2) 0.78647(2) 0.346880(10) 0.012 1.0000 ?
C(63) C 0.59402(3) 0.85615(2) 0.290210(10) 0.017 1.0000 ?
C(64) C 0.74112(3) 0.85638(3) 0.309380(10) 0.019 1.0000 ?
C(65) C 0.74074(3) 0.86194(2) 0.388120(10) 0.016 1.0000 ?
H(12) H 0.75716 0.81643 0.51581 0.038 1.0000 ?
H(13A) H 0.69379 0.99896 0.54484 0.040 1.0000 ?
H(13B) H 0.52600 0.95977 0.55139 0.032 1.0000 ?
H(14A) H 0.74551 0.91520 0.65366 0.046 1.0000 ?
H(14B) H 0.59231 0.97513 0.67254 0.049 1.0000 ?
H(15A) H 0.61721 0.76397 0.69366 0.042 1.0000 ?
H(15B) H 0.47567 0.81028 0.64868 0.041 1.0000 ?
H(21) H 0.58060 0.45780 0.55309 0.031 1.0000 ?
H(22) H 0.51445 0.60357 0.66217 0.036 1.0000 ?
H(23A) H 0.68835 0.49620 0.72052 0.051 1.0000 ?
H(23B) H 0.73652 0.62876 0.70801 0.047 1.0000 ?
H(23C) H 0.79869 0.52747 0.65374 0.059 1.0000 ?
H(31) H 0.58710 0.27483 0.51434 0.031 1.0000 ?
H(32) H 0.36202 0.27114 0.60889 0.030 1.0000 ?
H(33A) H 0.53033 0.12893 0.62135 0.051 1.0000 ?
H(33B) H 0.51901 0.20508 0.69658 0.053 1.0000 ?
H(33C) H 0.65163 0.22650 0.63983 0.056 1.0000 ?
H(41) H 0.61833 0.28721 0.36092 0.036 1.0000 ?
H(42) H 0.35295 0.25582 0.38084 0.044 1.0000 ?
H(43A) H 0.50493 0.10564 0.35412 0.059 1.0000 ?
H(43B) H 0.41321 0.07678 0.42847 0.052 1.0000 ?
H(43C) H 0.57860 0.12014 0.43524 0.054 1.0000 ?
H(51) H 0.63316 0.63225 0.41762 0.031 1.0000 ?
H(52) H 0.62049 0.48142 0.30237 0.034 1.0000 ?
H(53A) H 0.84153 0.51275 0.35413 0.058 1.0000 ?
H(53B) H 0.79503 0.38017 0.36420 0.059 1.0000 ?
H(53C) H 0.78167 0.47082 0.43428 0.062 1.0000 ?
H(62) H 0.42994 0.80212 0.35640 0.038 1.0000 ?
H(63A) H 0.55806 0.93731 0.29447 0.045 1.0000 ?
H(63B) H 0.57589 0.82534 0.23934 0.040 1.0000 ?
H(64A) H 0.79679 0.92171 0.28744 0.050 1.0000 ?
H(64B) H 0.78672 0.78295 0.29222 0.054 1.0000 ?
H(65A) H 0.82023 0.81640 0.41075 0.045 1.0000 ?
H(65B) H 0.74547 0.94416 0.40516 0.054 1.0000 ?
H(71A) H 0.64832 0.18997 0.26451 0.051 1.0000 ?
H(71B) H 0.78855 0.16698 0.28972 0.049 1.0000 ?
DUM0 . 0.71706 0.17729 0.27906 . . dum

loop_
_geom_angle_atom_site_label_1
_geom_angle_atom_site_label_2
_geom_angle_atom_site_label_3
_geom_angle_site_symmetry_1
_geom_angle_site_symmetry_2
_geom_angle_site_symmetry_3
_geom_angle
_geom_angle_publ_flag
C(61) O(61) H(71A) 1_555 1_555 4_655 123.90(10) yes
H(71A) O(71) H(71B) 1_555 1_555 1_555 107.30(10) yes
C(12) N(11) C(15) 1_555 1_555 1_555 112.10(10) yes
C(12) N(11) C(21) 1_555 1_555 1_555 119.80(10) yes
C(15) N(11) C(21) 1_555 1_555 1_555 127.70(10) yes
C(22) N(21) C(31) 1_555 1_555 1_555 121.50(10) yes
C(22) N(21) H(21) 1_555 1_555 1_555 118.20(10) yes
C(31) N(21) H(21) 1_555 1_555 1_555 120.20(10) yes
C(32) N(31) C(41) 1_555 1_555 1_555 120.10(10) yes
C(32) N(31) H(31) 1_555 1_555 1_555 120.60(10) yes
C(41) N(31) H(31) 1_555 1_555 1_555 117.00(10) yes
C(42) N(41) C(51) 1_555 1_555 1_555 119.60(10) yes
C(42) N(41) H(41) 1_555 1_555 1_555 118.80(10) yes
C(51) N(41) H(41) 1_555 1_555 1_555 119.50(10) yes
C(52) N(51) C(61) 1_555 1_555 1_555 121.90(10) yes
C(52) N(51) H(51) 1_555 1_555 1_555 118.30(10) yes
C(61) N(51) H(51) 1_555 1_555 1_555 118.70(10) yes
C(11) N(61) C(62) 1_555 1_555 1_555 120.80(10) yes
C(11) N(61) C(65) 1_555 1_555 1_555 126.70(10) yes
C(62) N(61) C(65) 1_555 1_555 1_555 112.40(10) yes
O(11) C(11) N(61) 1_555 1_555 1_555 122.10(10) yes
O(11) C(11) C(12) 1_555 1_555 1_555 120.90(10) yes
N(61) C(11) C(12) 1_555 1_555 1_555 117.00(10) yes
N(11) C(12) C(11) 1_555 1_555 1_555 108.30(10) yes
N(11) C(12) C(13) 1_555 1_555 1_555 103.60(10) yes
N(11) C(12) H(12) 1_555 1_555 1_555 107.10(10) yes
C(11) C(12) C(13) 1_555 1_555 1_555 112.20(10) yes
C(11) C(12) H(12) 1_555 1_555 1_555 110.80(10) yes
C(13) C(12) H(12) 1_555 1_555 1_555 114.30(10) yes
C(12) C(13) C(14) 1_555 1_555 1_555 103.50(10) yes
C(12) C(13) H(13A) 1_555 1_555 1_555 111.60(10) yes
C(12) C(13) H(13B) 1_555 1_555 1_555 108.10(10) yes
C(14) C(13) H(13A) 1_555 1_555 1_555 112.60(10) yes
C(14) C(13) H(13B) 1_555 1_555 1_555 110.50(10) yes
H(13A) C(13) H(13B) 1_555 1_555 1_555 110.30(10) yes
C(13) C(14) C(15) 1_555 1_555 1_555 102.70(10) yes
C(13) C(14) H(14A) 1_555 1_555 1_555 109.60(10) yes
C(13) C(14) H(14B) 1_555 1_555 1_555 114.00(10) yes
C(15) C(14) H(14A) 1_555 1_555 1_555 109.80(10) yes
C(15) C(14) H(14B) 1_555 1_555 1_555 111.20(10) yes
H(14A) C(14) H(14B) 1_555 1_555 1_555 109.30(10) yes
N(11) C(15) C(14) 1_555 1_555 1_555 101.80(10) yes
N(11) C(15) H(15A) 1_555 1_555 1_555 110.20(10) yes
N(11) C(15) H(15B) 1_555 1_555 1_555 109.50(10) yes
C(14) C(15) H(15A) 1_555 1_555 1_555 113.50(10) yes
C(14) C(15) H(15B) 1_555 1_555 1_555 110.60(10) yes
H(15A) C(15) H(15B) 1_555 1_555 1_555 110.70(10) yes
O(21) C(21) N(11) 1_555 1_555 1_555 122.80(10) yes
O(21) C(21) C(22) 1_555 1_555 1_555 119.80(10) yes
N(11) C(21) C(22) 1_555 1_555 1_555 117.40(10) yes
N(21) C(22) C(21) 1_555 1_555 1_555 106.40(10) yes
N(21) C(22) C(23) 1_555 1_555 1_555 110.60(10) yes
N(21) C(22) H(22) 1_555 1_555 1_555 109.00(10) yes
C(21) C(22) C(23) 1_555 1_555 1_555 111.70(10) yes
C(21) C(22) H(22) 1_555 1_555 1_555 110.60(10) yes
C(23) C(22) H(22) 1_555 1_555 1_555 108.50(10) yes
C(22) C(23) H(23A) 1_555 1_555 1_555 110.20(10) yes
C(22) C(23) H(23B) 1_555 1_555 1_555 110.00(10) yes
C(22) C(23) H(23C) 1_555 1_555 1_555 110.20(10) yes
H(23A) C(23) H(23B) 1_555 1_555 1_555 107.60(10) yes
H(23A) C(23) H(23C) 1_555 1_555 1_555 109.20(10) yes
H(23B) C(23) H(23C) 1_555 1_555 1_555 109.60(10) yes
O(31) C(31) N(21) 1_555 1_555 1_555 122.90(10) yes
O(31) C(31) C(32) 1_555 1_555 1_555 119.20(10) yes
N(21) C(31) C(32) 1_555 1_555 1_555 117.70(10) yes
N(31) C(32) C(31) 1_555 1_555 1_555 114.70(10) yes
N(31) C(32) C(33) 1_555 1_555 1_555 111.20(10) yes
N(31) C(32) H(32) 1_555 1_555 1_555 106.20(10) yes
C(31) C(32) C(33) 1_555 1_555 1_555 108.10(10) yes
C(31) C(32) H(32) 1_555 1_555 1_555 106.50(10) yes
C(33) C(32) H(32) 1_555 1_555 1_555 110.00(10) yes
C(32) C(33) H(33A) 1_555 1_555 1_555 108.40(10) yes
C(32) C(33) H(33B) 1_555 1_555 1_555 110.70(10) yes
C(32) C(33) H(33C) 1_555 1_555 1_555 110.20(10) yes
H(33A) C(33) H(33B) 1_555 1_555 1_555 108.40(10) yes
H(33A) C(33) H(33C) 1_555 1_555 1_555 109.80(10) yes
H(33B) C(33) H(33C) 1_555 1_555 1_555 109.20(10) yes
O(41) C(41) N(31) 1_555 1_555 1_555 123.50(10) yes
O(41) C(41) C(42) 1_555 1_555 1_555 120.70(10) yes
N(31) C(41) C(42) 1_555 1_555 1_555 115.70(10) yes
N(41) C(42) C(41) 1_555 1_555 1_555 112.60(10) yes
N(41) C(42) C(43) 1_555 1_555 1_555 109.90(10) yes
N(41) C(42) H(42) 1_555 1_555 1_555 110.20(10) yes
C(41) C(42) C(43) 1_555 1_555 1_555 108.90(10) yes
C(41) C(42) H(42) 1_555 1_555 1_555 105.10(10) yes
C(43) C(42) H(42) 1_555 1_555 1_555 110.00(10) yes
C(42) C(43) H(43A) 1_555 1_555 1_555 111.20(10) yes
C(42) C(43) H(43B) 1_555 1_555 1_555 108.90(10) yes
C(42) C(43) H(43C) 1_555 1_555 1_555 109.00(10) yes
H(43A) C(43) H(43B) 1_555 1_555 1_555 109.10(10) yes
H(43A) C(43) H(43C) 1_555 1_555 1_555 109.00(10) yes
H(43B) C(43) H(43C) 1_555 1_555 1_555 109.60(10) yes
O(51) C(51) N(41) 1_555 1_555 1_555 122.20(10) yes
O(51) C(51) C(52) 1_555 1_555 1_555 122.50(10) yes
N(41) C(51) C(52) 1_555 1_555 1_555 115.30(10) yes
N(51) C(52) C(51) 1_555 1_555 1_555 110.70(10) yes
N(51) C(52) C(53) 1_555 1_555 1_555 109.10(10) yes
N(51) C(52) H(52) 1_555 1_555 1_555 106.80(10) yes
C(51) C(52) C(53) 1_555 1_555 1_555 113.50(10) yes
C(51) C(52) H(52) 1_555 1_555 1_555 105.80(10) yes
C(53) C(52) H(52) 1_555 1_555 1_555 110.80(10) yes
C(52) C(53) H(53A) 1_555 1_555 1_555 108.90(10) yes
C(52) C(53) H(53B) 1_555 1_555 1_555 111.20(10) yes
C(52) C(53) H(53C) 1_555 1_555 1_555 110.20(10) yes
H(53A) C(53) H(53B) 1_555 1_555 1_555 106.60(10) yes
H(53A) C(53) H(53C) 1_555 1_555 1_555 108.80(10) yes
H(53B) C(53) H(53C) 1_555 1_555 1_555 111.00(10) yes
O(61) C(61) N(51) 1_555 1_555 1_555 123.00(10) yes
O(61) C(61) C(62) 1_555 1_555 1_555 119.80(10) yes
N(51) C(61) C(62) 1_555 1_555 1_555 117.20(10) yes
N(61) C(62) C(61) 1_555 1_555 1_555 112.80(10) yes
N(61) C(62) C(63) 1_555 1_555 1_555 102.70(10) yes
N(61) C(62) H(62) 1_555 1_555 1_555 110.40(10) yes
C(61) C(62) C(63) 1_555 1_555 1_555 110.40(10) yes
C(61) C(62) H(62) 1_555 1_555 1_555 106.60(10) yes
C(63) C(62) H(62) 1_555 1_555 1_555 114.20(10) yes
C(62) C(63) C(64) 1_555 1_555 1_555 102.40(10) yes
C(62) C(63) H(63A) 1_555 1_555 1_555 109.90(10) yes
C(62) C(63) H(63B) 1_555 1_555 1_555 113.00(10) yes
C(64) C(63) H(63A) 1_555 1_555 1_555 107.80(10) yes
C(64) C(63) H(63B) 1_555 1_555 1_555 112.90(10) yes
H(63A) C(63) H(63B) 1_555 1_555 1_555 110.30(10) yes
C(63) C(64) C(65) 1_555 1_555 1_555 103.90(10) yes
C(63) C(64) H(64A) 1_555 1_555 1_555 114.30(10) yes
C(63) C(64) H(64B) 1_555 1_555 1_555 109.70(10) yes
C(65) C(64) H(64A) 1_555 1_555 1_555 111.30(10) yes
C(65) C(64) H(64B) 1_555 1_555 1_555 110.40(10) yes
H(64A) C(64) H(64B) 1_555 1_555 1_555 107.20(10) yes
N(61) C(65) C(64) 1_555 1_555 1_555 103.40(10) yes
N(61) C(65) H(65A) 1_555 1_555 1_555 110.30(10) yes
N(61) C(65) H(65B) 1_555 1_555 1_555 110.00(10) yes
C(64) C(65) H(65A) 1_555 1_555 1_555 112.50(10) yes
C(64) C(65) H(65B) 1_555 1_555 1_555 110.50(10) yes
H(65A) C(65) H(65B) 1_555 1_555 1_555 110.00(10) yes
C(13) H(13A) H(13B) 1_555 1_555 1_555 34.80(10) yes
C(13) H(13B) H(13A) 1_555 1_555 1_555 34.80(10) yes
C(14) H(14A) H(14B) 1_555 1_555 1_555 35.40(10) yes
C(14) H(14B) H(14A) 1_555 1_555 1_555 35.40(10) yes
C(15) H(15A) H(15B) 1_555 1_555 1_555 34.60(10) yes
C(15) H(15B) H(15A) 1_555 1_555 1_555 34.60(10) yes
C(23) H(23A) H(23B) 1_555 1_555 1_555 36.20(10) yes
C(23) H(23A) H(23C) 1_555 1_555 1_555 35.40(10) yes
C(23) H(23B) H(23A) 1_555 1_555 1_555 36.20(10) yes
C(23) H(23B) H(23C) 1_555 1_555 1_555 35.20(10) yes
C(23) H(23C) H(23A) 1_555 1_555 1_555 35.40(10) yes
C(23) H(23C) H(23B) 1_555 1_555 1_555 35.20(10) yes
C(33) H(33A) H(33B) 1_555 1_555 1_555 35.80(10) yes
C(33) H(33A) H(33C) 1_555 1_555 1_555 35.10(10) yes
C(33) H(33B) H(33A) 1_555 1_555 1_555 35.80(10) yes
C(33) H(33B) H(33C) 1_555 1_555 1_555 35.40(10) yes
C(33) H(33C) H(33A) 1_555 1_555 1_555 35.10(10) yes
C(33) H(33C) H(33B) 1_555 1_555 1_555 35.40(10) yes
C(43) H(43A) H(43B) 1_555 1_555 1_555 35.40(10) yes
C(43) H(43A) H(43C) 1_555 1_555 1_555 35.50(10) yes
C(43) H(43B) H(43A) 1_555 1_555 1_555 35.40(10) yes
C(43) H(43B) H(43C) 1_555 1_555 1_555 35.20(10) yes
C(43) H(43C) H(43A) 1_555 1_555 1_555 35.50(10) yes
C(43) H(43C) H(43B) 1_555 1_555 1_555 35.20(10) yes
C(53) H(53A) H(53B) 1_555 1_555 1_555 36.70(10) yes
C(53) H(53A) H(53C) 1_555 1_555 1_555 35.60(10) yes
C(53) H(53B) H(53A) 1_555 1_555 1_555 36.70(10) yes
C(53) H(53B) H(53C) 1_555 1_555 1_555 34.50(10) yes
C(53) H(53C) H(53A) 1_555 1_555 1_555 35.60(10) yes
C(53) H(53C) H(53B) 1_555 1_555 1_555 34.50(10) yes
C(63) H(63A) H(63B) 1_555 1_555 1_555 34.80(10) yes
C(63) H(63B) H(63A) 1_555 1_555 1_555 34.80(10) yes
C(64) H(64A) H(64B) 1_555 1_555 1_555 36.40(10) yes
C(64) H(64B) H(64A) 1_555 1_555 1_555 36.40(10) yes
C(65) H(65A) H(65B) 1_555 1_555 1_555 35.00(10) yes
C(65) H(65B) H(65A) 1_555 1_555 1_555 35.00(10) yes
O(61) H(71A) O(71) 4_645 1_555 1_555 174.50(10) yes
O(61) H(71A) H(71B) 4_645 1_555 1_555 145.30(10) yes
O(71) H(71A) H(71B) 1_555 1_555 1_555 36.40(10) yes
O(71) H(71B) H(71A) 1_555 1_555 1_555 36.40(10) yes

loop_
_geom_bond_atom_site_label_1
_geom_bond_atom_site_label_2
_geom_bond_site_symmetry_1
_geom_bond_site_symmetry_2
_geom_bond_distance
_geom_bond_publ_flag
O(11) C(11) 1_555 1_555 1.2281(3) yes
O(21) C(21) 1_555 1_555 1.2388(3) yes
O(31) C(31) 1_555 1_555 1.2414(4) yes
O(41) C(41) 1_555 1_555 1.2315(3) yes
O(51) C(51) 1_555 1_555 1.2242(4) yes
O(61) C(61) 1_555 1_555 1.2409(4) yes
O(61) H(71A) 1_555 4_655 1.7724(3) yes
O(71) H(71A) 1_555 1_555 0.9500(3) yes
O(71) H(71B) 1_555 1_555 0.9501(3) yes
N(11) C(12) 1_555 1_555 1.4699(3) yes
N(11) C(15) 1_555 1_555 1.4678(3) yes
N(11) C(21) 1_555 1_555 1.3362(3) yes
N(21) C(22) 1_555 1_555 1.4534(3) yes
N(21) C(31) 1_555 1_555 1.3346(3) yes
N(21) H(21) 1_555 1_555 0.9999(2) yes
N(31) C(32) 1_555 1_555 1.4507(3) yes
N(31) C(41) 1_555 1_555 1.3535(3) yes
N(31) H(31) 1_555 1_555 0.9998(2) yes
N(41) C(42) 1_555 1_555 1.4522(3) yes
N(41) C(51) 1_555 1_555 1.3548(3) yes
N(41) H(41) 1_555 1_555 0.9999(2) yes
N(51) C(52) 1_555 1_555 1.4466(3) yes
N(51) C(61) 1_555 1_555 1.3335(3) yes
N(51) H(51) 1_555 1_555 0.9999(2) yes
N(61) C(11) 1_555 1_555 1.3550(3) yes
N(61) C(62) 1_555 1_555 1.4602(3) yes
N(61) C(65) 1_555 1_555 1.4756(3) yes
C(11) C(12) 1_555 1_555 1.5286(3) yes
C(12) C(13) 1_555 1_555 1.5435(3) yes
C(12) H(12) 1_555 1_555 1.0800(2) yes
C(13) C(14) 1_555 1_555 1.5349(3) yes
C(13) H(13A) 1_555 1_555 1.0800(2) yes
C(13) H(13B) 1_555 1_555 1.0798(2) yes
C(14) C(15) 1_555 1_555 1.5239(3) yes
C(14) H(14A) 1_555 1_555 1.0800(3) yes
C(14) H(14B) 1_555 1_555 1.0799(3) yes
C(15) H(15A) 1_555 1_555 1.0801(2) yes
C(15) H(15B) 1_555 1_555 1.0800(2) yes
C(21) C(22) 1_555 1_555 1.5287(3) yes
C(22) C(23) 1_555 1_555 1.5349(4) yes
C(22) H(22) 1_555 1_555 1.0800(2) yes
C(23) H(23A) 1_555 1_555 1.0800(2) yes
C(23) H(23B) 1_555 1_555 1.0799(2) yes
C(23) H(23C) 1_555 1_555 1.0800(3) yes
C(31) C(32) 1_555 1_555 1.5230(3) yes
C(32) C(33) 1_555 1_555 1.5301(3) yes
C(32) H(32) 1_555 1_555 1.0800(2) yes
C(33) H(33A) 1_555 1_555 1.0800(3) yes
C(33) H(33B) 1_555 1_555 1.0799(2) yes
C(33) H(33C) 1_555 1_555 1.0801(3) yes
C(41) C(42) 1_555 1_555 1.5291(3) yes
C(42) C(43) 1_555 1_555 1.5324(4) yes
C(42) H(42) 1_555 1_555 1.0799(3) yes
C(43) H(43A) 1_555 1_555 1.0799(3) yes
C(43) H(43B) 1_555 1_555 1.0801(3) yes
C(43) H(43C) 1_555 1_555 1.0800(4) yes
C(51) C(52) 1_555 1_555 1.5367(3) yes
C(52) C(53) 1_555 1_555 1.5263(3) yes
C(52) H(52) 1_555 1_555 1.0800(2) yes
C(53) H(53A) 1_555 1_555 1.0799(3) yes
C(53) H(53B) 1_555 1_555 1.0800(3) yes
C(53) H(53C) 1_555 1_555 1.0800(3) yes
C(61) C(62) 1_555 1_555 1.5346(3) yes
C(62) C(63) 1_555 1_555 1.5358(4) yes
C(62) H(62) 1_555 1_555 1.0800(2) yes
C(63) C(64) 1_555 1_555 1.5361(4) yes
C(63) H(63A) 1_555 1_555 1.0800(3) yes
C(63) H(63B) 1_555 1_555 1.0799(3) yes
C(64) C(65) 1_555 1_555 1.5375(4) yes
C(64) H(64A) 1_555 1_555 1.0800(3) yes
C(64) H(64B) 1_555 1_555 1.0798(4) yes
C(65) H(65A) 1_555 1_555 1.0800(3) yes
C(65) H(65B) 1_555 1_555 1.0801(3) yes
